data_4064660
loop_
_publ_author_name
'Sit, Mei-Mei'
'Chan, Hoi-Shan'
'Xie, Zuowei'

_publ_section_title
;
 Facile Synthesis ofansa-Zirconocenes Incorporating a Linked Dicarbollyl
 Ligand via Direct Deboration of Zirconocene Carboranyl Complexes
;
_journal_issue 13
_journal_name_full Organometallics
_journal_page_first 3449
_journal_paper_doi 10.1021/om200245g
_journal_volume 30
_journal_year 2011
_chemical_formula_sum 'C30 H64 B18 Li2 N4 Zr2'
_chemical_formula_weight 871.75
_chemical_name_systematic
; 
 ? 
;
_space_group_IT_number 15
_symmetry_cell_setting monoclinic
_symmetry_space_group_name_Hall '-C 2yc'
_symmetry_space_group_name_H-M 'C 1 2/c 1'
_atom_sites_solution_hydrogens geom
_atom_sites_solution_primary direct
_atom_sites_solution_secondary difmap
_audit_creation_method SHELXL-97
_cell_angle_alpha 90.00
_cell_angle_beta 109.550(2)
_cell_angle_gamma 90.00
_cell_formula_units_Z 8
_cell_length_a 29.602(4)
_cell_length_b 15.3979(18)
_cell_length_c 20.410(2)
_cell_measurement_temperature 296(2)
_cell_volume 8766.7(18)
_computing_cell_refinement 'BRUKER APEXII CCD DIFFRACTOMETER'
_computing_data_collection 'BRUKER APEXII CCD DIFFRACTOMETER'
_computing_data_reduction 'BRUKER APEXII CCD DIFFRACTOMETER'
_computing_molecular_graphics 'SIEMENS SHELXTL'
_computing_publication_material 'SIEMENS SHELXTL'
_computing_structure_refinement 'SHELXL-97 (Sheldrick, 1997)'
_computing_structure_solution 'SHELXS-97 (Sheldrick, 1990)'
_diffrn_ambient_temperature 296(2)
_diffrn_measured_fraction_theta_full 0.999
_diffrn_measured_fraction_theta_max 0.999
_diffrn_measurement_device_type 'BRUKER APEXII CCD DIFFRACTOMETER'
_diffrn_measurement_method 'OMEGA SCAN'
_diffrn_radiation_monochromator graphite
_diffrn_radiation_source 'fine-focus sealed tube'
_diffrn_radiation_type MoK\a
_diffrn_radiation_wavelength 0.71073
_diffrn_reflns_av_R_equivalents 0.0921
_diffrn_reflns_av_sigmaI/netI 0.0692
_diffrn_reflns_limit_h_max 35
_diffrn_reflns_limit_h_min -35
_diffrn_reflns_limit_k_max 18
_diffrn_reflns_limit_k_min -18
_diffrn_reflns_limit_l_max 24
_diffrn_reflns_limit_l_min -22
_diffrn_reflns_number 49205
_diffrn_reflns_theta_full 25.00
_diffrn_reflns_theta_max 25.00
_diffrn_reflns_theta_min 1.70
_exptl_absorpt_coefficient_mu 0.504
_exptl_absorpt_correction_T_max 1.0000
_exptl_absorpt_correction_T_min 0.674311
_exptl_absorpt_correction_type multi-scan
_exptl_crystal_colour yellow
_exptl_crystal_density_diffrn 1.321
_exptl_crystal_density_method 'not measured'
_exptl_crystal_description block
_exptl_crystal_F_000 3584
_exptl_crystal_size_max 0.30
_exptl_crystal_size_mid 0.20
_exptl_crystal_size_min 0.20
_platon_squeeze_details
;
;
_refine_diff_density_max 1.314
_refine_diff_density_min -0.988
_refine_diff_density_rms 0.092
_refine_ls_extinction_method none
_refine_ls_goodness_of_fit_ref 1.041
_refine_ls_hydrogen_treatment riding
_refine_ls_matrix_type full
_refine_ls_number_parameters 505
_refine_ls_number_reflns 7727
_refine_ls_number_restraints 0
_refine_ls_restrained_S_all 1.041
_refine_ls_R_factor_all 0.1126
_refine_ls_R_factor_gt 0.0694
_refine_ls_shift/su_max 0.002
_refine_ls_shift/su_mean 0.000
_refine_ls_structure_factor_coef Fsqd
_refine_ls_weighting_details 'calc w=1/[\s^2^(Fo^2^)+(0.0969P)^2^+13.7289P] where P=(Fo^2^+2Fc^2^)/3'
_refine_ls_weighting_scheme calc
_refine_ls_wR_factor_gt 0.1675
_refine_ls_wR_factor_ref 0.1868
_reflns_number_gt 4959
_reflns_number_total 7727
_reflns_threshold_expression >2sigma(I)
_cod_data_source_file om200245g_si_002.cif
_cod_data_source_block 4
_cod_depositor_comments
;
The following automatic conversions were performed:

'_symmetry_cell_setting' value 'Monoclinic' changed to 'monoclinic'
according to /home/saulius/struct/CIF-dictionaries/cif_core.dic
dictionary named 'cif_core.dic' version 2.4.1 from
2010-06-29.

'_exptl_absorpt_correction_type' value 'Multi-scan'
changed to 'multi-scan' according to
/home/saulius/struct/CIF-dictionaries/cif_core.dic dictionary named
'cif_core.dic' version 2.4.1 from 2010-06-29.

Automatic conversion script
Id: cif_fix_values 1715 2011-07-08 13:25:40Z adriana 
;
_cod_original_sg_symbol_H-M C2/c
_cod_database_code 4064660

loop_
_symmetry_equiv_pos_as_xyz
'x, y, z'
'-x, y, -z+1/2'
'x+1/2, y+1/2, z'
'-x+1/2, y+1/2, -z+1/2'
'-x, -y, -z'
'x, -y, z-1/2'
'-x+1/2, -y+1/2, -z'
'x+1/2, -y+1/2, z-1/2'

loop_
_atom_site_label
_atom_site_type_symbol
_atom_site_fract_x
_atom_site_fract_y
_atom_site_fract_z
_atom_site_U_iso_or_equiv
_atom_site_adp_type
_atom_site_occupancy
_atom_site_symmetry_multiplicity
_atom_site_calc_flag
_atom_site_refinement_flags
Zr1 Zr 0.610026(19) 0.07808(4) 0.93303(3) 0.0462(2) Uani 1 1 d .
Zr1' Zr 0.60461(2) 0.40870(4) 1.17393(3) 0.0469(2) Uani 1 1 d .
C1' C 0.6358(2) 0.5458(4) 1.1154(3) 0.0489(15) Uani 1 1 d .
C1 C 0.6631(2) -0.0429(4) 1.0217(3) 0.0478(14) Uani 1 1 d .
C2' C 0.68079(19) 0.4855(4) 1.1468(3) 0.0483(14) Uani 1 1 d .
H2' H 0.7048 0.4946 1.2007 0.058 Uiso 1 1 calc R
C2 C 0.6987(2) 0.0341(3) 1.0204(3) 0.0485(15) Uani 1 1 d .
H2 H 0.7175 0.0333 0.9822 0.058 Uiso 1 1 calc R
C11' C 0.6244(3) 0.6142(4) 1.1666(4) 0.0633(19) Uani 1 1 d .
C11 C 0.6550(2) -0.1159(4) 0.9649(3) 0.0602(18) Uani 1 1 d .
C12 C 0.6284(3) -0.1936(5) 0.9825(5) 0.094(3) Uani 1 1 d .
H12A H 0.6237 -0.2376 0.9475 0.142 Uiso 1 1 calc R
H12B H 0.5979 -0.1747 0.9841 0.142 Uiso 1 1 calc R
H12C H 0.6471 -0.2169 1.0270 0.142 Uiso 1 1 calc R
C12' C 0.5849(3) 0.6760(5) 1.1256(5) 0.099(3) Uani 1 1 d .
H12D H 0.5783 0.7168 1.1568 0.148 Uiso 1 1 calc R
H12E H 0.5564 0.6435 1.1021 0.148 Uiso 1 1 calc R
H12F H 0.5951 0.7067 1.0921 0.148 Uiso 1 1 calc R
C13' C 0.6694(3) 0.6683(5) 1.2069(4) 0.081(2) Uani 1 1 d .
H13A H 0.6614 0.7086 1.2371 0.122 Uiso 1 1 calc R
H13B H 0.6805 0.6996 1.1745 0.122 Uiso 1 1 calc R
H13C H 0.6943 0.6301 1.2340 0.122 Uiso 1 1 calc R
C13 C 0.7000(3) -0.1494(5) 0.9548(4) 0.084(2) Uani 1 1 d .
H13D H 0.6919 -0.1933 0.9194 0.126 Uiso 1 1 calc R
H13E H 0.7207 -0.1738 0.9976 0.126 Uiso 1 1 calc R
H13F H 0.7162 -0.1025 0.9410 0.126 Uiso 1 1 calc R
C14 C 0.6216(2) -0.0722(4) 0.9009(4) 0.064(2) Uani 1 1 d .
C14' C 0.6094(2) 0.5623(5) 1.2145(4) 0.069(2) Uani 1 1 d .
C15 C 0.5730(3) -0.0609(5) 0.8792(4) 0.085(3) Uani 1 1 d .
H15A H 0.5507 -0.0958 0.8945 0.103 Uiso 1 1 calc R
C15' C 0.5627(3) 0.5330(6) 1.2081(5) 0.086(2) Uani 1 1 d .
H15B H 0.5329 0.5595 1.1780 0.104 Uiso 1 1 calc R
C16 C 0.5597(4) -0.0038(7) 0.8232(5) 0.109(4) Uani 1 1 d .
H16A H 0.5266 0.0105 0.7956 0.131 Uiso 1 1 calc R
C16' C 0.5656(3) 0.4695(6) 1.2601(5) 0.094(3) Uani 1 1 d .
H16B H 0.5380 0.4436 1.2691 0.113 Uiso 1 1 calc R
C17 C 0.5991(4) 0.0243(6) 0.8086(4) 0.090(3) Uani 1 1 d .
H17A H 0.5991 0.0603 0.7690 0.108 Uiso 1 1 calc R
C17' C 0.6118(3) 0.4572(6) 1.2997(4) 0.087(2) Uani 1 1 d .
H17B H 0.6235 0.4217 1.3419 0.104 Uiso 1 1 calc R
C18 C 0.6387(3) -0.0176(4) 0.8555(4) 0.0692(19) Uani 1 1 d .
H18A H 0.6712 -0.0182 0.8530 0.083 Uiso 1 1 calc R
C18' C 0.6401(3) 0.5141(5) 1.2732(4) 0.0663(19) Uani 1 1 d .
H18B H 0.6745 0.5247 1.2957 0.080 Uiso 1 1 calc R
C19' C 0.5042(4) 0.3433(8) 1.0766(6) 0.170(6) Uani 1 1 d .
H19A H 0.4818 0.2969 1.0731 0.255 Uiso 1 1 calc R
H19B H 0.5143 0.3429 1.0366 0.255 Uiso 1 1 calc R
H19C H 0.4891 0.3978 1.0791 0.255 Uiso 1 1 calc R
C19 C 0.5139(4) 0.1168(9) 0.9543(7) 0.169(6) Uani 1 1 d .
H19D H 0.4872 0.1561 0.9406 0.254 Uiso 1 1 calc R
H19E H 0.5293 0.1195 1.0038 0.254 Uiso 1 1 calc R
H19F H 0.5028 0.0587 0.9411 0.254 Uiso 1 1 calc R
C20 C 0.5222(3) 0.1954(8) 0.8604(5) 0.115(4) Uani 1 1 d .
H20A H 0.5146 0.1602 0.8187 0.138 Uiso 1 1 calc R
H20B H 0.4923 0.2162 0.8642 0.138 Uiso 1 1 calc R
C20' C 0.5319(3) 0.2664(7) 1.1811(5) 0.109(3) Uani 1 1 d .
H20C H 0.5027 0.2375 1.1532 0.131 Uiso 1 1 calc R
H20D H 0.5254 0.2955 1.2191 0.131 Uiso 1 1 calc R
C21' C 0.5697(3) 0.2003(6) 1.2101(5) 0.094(3) Uani 1 1 d .
H21A H 0.5763 0.1721 1.1718 0.113 Uiso 1 1 calc R
H21D H 0.5572 0.1565 1.2336 0.113 Uiso 1 1 calc R
C21 C 0.5508(4) 0.2703(6) 0.8531(5) 0.107(3) Uani 1 1 d .
H21B H 0.5593 0.3043 0.8955 0.129 Uiso 1 1 calc R
H21C H 0.5312 0.3066 0.8155 0.129 Uiso 1 1 calc R
C22' C 0.6166(3) 0.2337(5) 1.2605(4) 0.090(3) Uani 1 1 d .
H22A H 0.6104 0.2609 1.2995 0.108 Uiso 1 1 calc R
H22B H 0.6377 0.1848 1.2784 0.108 Uiso 1 1 calc R
C22 C 0.5967(3) 0.2470(5) 0.8385(4) 0.086(2) Uani 1 1 d .
H22C H 0.5884 0.2143 0.7954 0.103 Uiso 1 1 calc R
H22D H 0.6124 0.3001 0.8321 0.103 Uiso 1 1 calc R
C23 C 0.6773(3) 0.1956(5) 0.8832(4) 0.083(2) Uani 1 1 d .
H23A H 0.6826 0.2515 0.8662 0.125 Uiso 1 1 calc R
H23B H 0.6773 0.1518 0.8497 0.125 Uiso 1 1 calc R
H23C H 0.7025 0.1836 0.9262 0.125 Uiso 1 1 calc R
C23' C 0.6902(3) 0.3111(5) 1.2800(4) 0.081(2) Uani 1 1 d .
H23D H 0.7031 0.2570 1.3016 0.121 Uiso 1 1 calc R
H23E H 0.6888 0.3517 1.3149 0.121 Uiso 1 1 calc R
H23F H 0.7105 0.3338 1.2559 0.121 Uiso 1 1 calc R
N1' N 0.5450(2) 0.3319(4) 1.1381(3) 0.0794(18) Uani 1 1 d .
N1 N 0.5466(2) 0.1401(5) 0.9215(3) 0.087(2) Uani 1 1 d .
N2 N 0.63081(19) 0.1953(3) 0.8948(3) 0.0573(13) Uani 1 1 d .
N2' N 0.64142(18) 0.2969(4) 1.2299(3) 0.0576(14) Uani 1 1 d .
B3' B 0.6723(3) 0.3868(5) 1.1141(4) 0.0570(19) Uani 1 1 d .
H3' H 0.6908 0.3295 1.1429 0.068 Uiso 1 1 calc R
B3 B 0.6836(3) 0.1279(5) 1.0443(4) 0.0552(19) Uani 1 1 d .
H3 H 0.6924 0.1907 1.0259 0.066 Uiso 1 1 calc R
B4 B 0.6319(3) 0.1093(5) 1.0642(4) 0.0583(19) Uani 1 1 d .
H4 H 0.6052 0.1602 1.0617 0.070 Uiso 1 1 calc R
B4' B 0.6156(3) 0.3841(5) 1.0542(4) 0.061(2) Uani 1 1 d .
H4' H 0.5953 0.3233 1.0393 0.074 Uiso 1 1 calc R
B5' B 0.5915(3) 0.4880(5) 1.0586(4) 0.0578(19) Uani 1 1 d .
H5' H 0.5532 0.5008 1.0481 0.069 Uiso 1 1 calc R
B5 B 0.6194(3) -0.0018(5) 1.0468(4) 0.061(2) Uani 1 1 d .
H5 H 0.5829 -0.0289 1.0306 0.074 Uiso 1 1 calc R
B6' B 0.6833(3) 0.5656(5) 1.0882(4) 0.0569(19) Uani 1 1 d .
H6' H 0.7058 0.6242 1.1003 0.068 Uiso 1 1 calc R
B6 B 0.7181(3) -0.0429(5) 1.0869(4) 0.064(2) Uani 1 1 d .
H6 H 0.7463 -0.0920 1.0935 0.077 Uiso 1 1 calc R
B7 B 0.7316(3) 0.0687(5) 1.1017(4) 0.069(2) Uani 1 1 d .
H7 H 0.7687 0.0925 1.1178 0.083 Uiso 1 1 calc R
B7' B 0.7078(3) 0.4627(5) 1.0867(5) 0.067(2) Uani 1 1 d .
H7' H 0.7466 0.4539 1.0980 0.080 Uiso 1 1 calc R
B8' B 0.6642(4) 0.4003(5) 1.0244(5) 0.077(3) Uani 1 1 d .
H8' H 0.6746 0.3507 0.9934 0.092 Uiso 1 1 calc R
B8 B 0.6882(3) 0.1132(6) 1.1317(4) 0.075(3) Uani 1 1 d .
H8 H 0.6972 0.1668 1.1695 0.090 Uiso 1 1 calc R
B9' B 0.6131(4) 0.4636(5) 0.9899(4) 0.076(3) Uani 1 1 d .
H9' H 0.5889 0.4557 0.9360 0.091 Uiso 1 1 calc R
B9 B 0.6479(4) 0.0328(6) 1.1345(5) 0.078(3) Uani 1 1 d .
H9 H 0.6298 0.0328 1.1735 0.094 Uiso 1 1 calc R
B10' B 0.6246(3) 0.5657(5) 1.0293(4) 0.061(2) Uani 1 1 d .
H10' H 0.6079 0.6253 1.0021 0.073 Uiso 1 1 calc R
B10 B 0.6661(3) -0.0647(5) 1.1043(4) 0.073(2) Uani 1 1 d .
H10 H 0.6595 -0.1292 1.1224 0.087 Uiso 1 1 calc R
B11' B 0.6699(3) 0.5120(5) 1.0082(5) 0.074(2) Uani 1 1 d .
H11' H 0.6832 0.5353 0.9670 0.089 Uiso 1 1 calc R
B11 B 0.7088(3) 0.0072(6) 1.1578(4) 0.073(2) Uani 1 1 d .
H11 H 0.7306 -0.0091 1.2116 0.088 Uiso 1 1 calc R
Li1 Li 0.6435(6) 0.2372(10) 1.1433(7) 0.100(5) Uani 1 1 d .
Li1' Li 0.6318(7) 0.2609(10) 0.9813(7) 0.104(5) Uani 1 1 d .

loop_
_atom_site_aniso_label
_atom_site_aniso_U_11
_atom_site_aniso_U_22
_atom_site_aniso_U_33
_atom_site_aniso_U_23
_atom_site_aniso_U_13
_atom_site_aniso_U_12
Zr1 0.0489(3) 0.0429(4) 0.0401(4) -0.0002(3) 0.0061(3) 0.0071(2)
Zr1' 0.0459(3) 0.0512(4) 0.0443(4) -0.0018(3) 0.0160(3) -0.0019(2)
C1' 0.058(4) 0.042(3) 0.043(3) -0.005(3) 0.012(3) 0.013(3)
C1 0.064(4) 0.028(3) 0.047(3) 0.002(3) 0.012(3) -0.004(3)
C2' 0.046(3) 0.046(3) 0.054(4) 0.005(3) 0.019(3) 0.012(3)
C2 0.051(3) 0.030(3) 0.053(4) -0.003(3) 0.002(3) -0.008(2)
C11' 0.082(5) 0.044(4) 0.062(4) -0.004(3) 0.022(4) 0.029(3)
C11 0.074(4) 0.033(3) 0.062(4) -0.007(3) 0.008(3) -0.004(3)
C12 0.134(7) 0.042(4) 0.097(6) 0.002(4) 0.024(5) -0.033(4)
C12' 0.105(6) 0.063(5) 0.133(8) 0.015(5) 0.046(6) 0.047(5)
C13' 0.101(6) 0.063(5) 0.091(6) -0.033(4) 0.045(5) -0.010(4)
C13 0.105(6) 0.053(5) 0.082(5) -0.011(4) 0.017(4) 0.023(4)
C14 0.071(4) 0.021(3) 0.068(4) -0.013(3) -0.021(3) -0.002(3)
C14' 0.042(4) 0.076(5) 0.093(6) -0.044(5) 0.028(4) 0.002(3)
C15 0.087(6) 0.059(5) 0.087(6) -0.015(4) -0.003(5) -0.016(4)
C15' 0.076(5) 0.089(6) 0.102(7) -0.016(5) 0.041(5) 0.020(4)
C16 0.120(8) 0.096(8) 0.065(6) -0.018(5) -0.031(5) 0.016(6)
C16' 0.092(6) 0.113(8) 0.104(7) -0.005(6) 0.068(6) -0.001(5)
C17 0.154(9) 0.062(5) 0.038(4) -0.005(4) 0.010(5) 0.005(6)
C17' 0.111(7) 0.098(7) 0.064(5) -0.015(5) 0.046(5) -0.010(5)
C18 0.106(6) 0.038(4) 0.065(5) -0.007(3) 0.030(4) 0.012(4)
C18' 0.064(4) 0.082(5) 0.059(4) -0.024(4) 0.028(4) -0.009(4)
C19' 0.107(8) 0.188(13) 0.152(10) 0.064(9) -0.041(7) -0.081(8)
C19 0.087(7) 0.243(15) 0.196(13) 0.083(12) 0.073(8) 0.067(8)
C20 0.077(6) 0.154(10) 0.093(7) 0.016(7) 0.003(5) 0.059(6)
C20' 0.085(6) 0.142(9) 0.109(7) 0.019(7) 0.042(5) -0.026(6)
C21' 0.109(7) 0.092(7) 0.094(6) 0.003(5) 0.048(6) -0.041(5)
C21 0.134(8) 0.080(6) 0.070(6) 0.006(5) -0.016(5) 0.047(6)
C22' 0.130(7) 0.078(6) 0.067(5) 0.023(4) 0.043(5) -0.009(5)
C22 0.126(7) 0.061(5) 0.056(5) 0.012(4) 0.012(4) 0.016(5)
C23 0.120(7) 0.062(5) 0.086(6) 0.014(4) 0.059(5) 0.011(4)
C23' 0.082(5) 0.079(5) 0.056(4) 0.007(4) -0.010(4) -0.003(4)
N1' 0.064(4) 0.095(5) 0.068(4) 0.004(4) 0.007(3) -0.023(3)
N1 0.059(4) 0.124(6) 0.079(4) 0.025(4) 0.023(3) 0.041(4)
N2 0.072(3) 0.050(3) 0.046(3) 0.005(2) 0.014(3) 0.011(3)
N2' 0.065(3) 0.062(4) 0.040(3) 0.006(3) 0.010(2) -0.008(3)
B3' 0.072(5) 0.036(4) 0.072(5) 0.009(4) 0.036(4) 0.010(3)
B3 0.064(4) 0.040(4) 0.049(4) -0.003(3) 0.003(3) -0.001(3)
B4 0.074(5) 0.050(4) 0.049(4) 0.006(4) 0.018(4) 0.019(4)
B4' 0.103(6) 0.032(4) 0.050(4) 0.002(3) 0.027(4) -0.009(4)
B5' 0.064(5) 0.048(4) 0.055(5) 0.006(4) 0.011(4) -0.002(3)
B5 0.058(4) 0.069(6) 0.059(5) 0.014(4) 0.021(4) -0.001(4)
B6' 0.076(5) 0.034(4) 0.068(5) -0.003(3) 0.033(4) -0.004(3)
B6 0.082(5) 0.043(4) 0.052(5) 0.003(4) 0.001(4) 0.015(4)
B7 0.072(5) 0.052(5) 0.057(5) -0.004(4) -0.012(4) 0.007(4)
B7' 0.082(5) 0.049(5) 0.092(6) 0.006(4) 0.059(5) 0.012(4)
B8' 0.136(8) 0.042(5) 0.079(6) -0.001(4) 0.072(6) -0.001(5)
B8 0.108(7) 0.053(5) 0.044(5) -0.003(4) -0.002(4) 0.014(5)
B9' 0.122(7) 0.054(5) 0.047(5) 0.002(4) 0.023(5) -0.018(5)
B9 0.108(7) 0.079(7) 0.057(5) 0.020(5) 0.041(5) 0.018(5)
B10' 0.080(5) 0.039(4) 0.055(5) 0.011(3) 0.013(4) -0.001(3)
B10 0.106(7) 0.040(5) 0.063(5) 0.012(4) 0.017(5) 0.009(4)
B11' 0.120(7) 0.049(5) 0.075(6) 0.001(4) 0.060(6) -0.008(5)
B11 0.094(6) 0.060(5) 0.050(5) 0.004(4) 0.004(4) 0.017(4)
Li1 0.160(14) 0.069(9) 0.075(9) 0.005(7) 0.045(9) 0.025(9)
Li1' 0.158(14) 0.085(11) 0.069(9) -0.017(8) 0.035(9) 0.006(10)

loop_
_atom_type_symbol
_atom_type_description
_atom_type_scat_dispersion_real
_atom_type_scat_dispersion_imag
_atom_type_scat_source
C C 0.0033 0.0016 'International Tables Vol C Tables 4.2.6.8 and 6.1.1.4'
H H 0.0000 0.0000 'International Tables Vol C Tables 4.2.6.8 and 6.1.1.4'
B B 0.0013 0.0007 'International Tables Vol C Tables 4.2.6.8 and 6.1.1.4'
N N 0.0061 0.0033 'International Tables Vol C Tables 4.2.6.8 and 6.1.1.4'
Zr Zr -2.9673 0.5597 'International Tables Vol C Tables 4.2.6.8 and 6.1.1.4'
Li Li -0.0003 0.0001 'International Tables Vol C Tables 4.2.6.8 and 6.1.1.4'

loop_
_geom_angle_atom_site_label_1
_geom_angle_atom_site_label_2
_geom_angle_atom_site_label_3
_geom_angle
N1 Zr1 N2 85.9(3)
N1 Zr1 C14 127.7(3)
N2 Zr1 C14 127.9(2)
N1 Zr1 C15 95.7(3)
N2 Zr1 C15 134.7(3)
C14 Zr1 C15 32.1(2)
N1 Zr1 C18 133.8(3)
N2 Zr1 C18 93.8(2)
C14 Zr1 C18 34.2(2)
C15 Zr1 C18 53.7(3)
N1 Zr1 B5 98.3(3)
N2 Zr1 B5 141.3(2)
C14 Zr1 B5 78.9(3)
C15 Zr1 B5 83.4(3)
C18 Zr1 B5 109.5(3)
N1 Zr1 C16 83.6(3)
N2 Zr1 C16 104.4(3)
C14 Zr1 C16 52.9(3)
C15 Zr1 C16 31.9(3)
C18 Zr1 C16 51.8(3)
B5 Zr1 C16 114.3(3)
N1 Zr1 B4 86.2(2)
N2 Zr1 B4 102.6(2)
C14 Zr1 B4 116.3(2)
C15 Zr1 B4 122.6(3)
C18 Zr1 B4 138.0(2)
B5 Zr1 B4 40.1(3)
C16 Zr1 B4 150.2(4)
N1 Zr1 C17 103.2(3)
N2 Zr1 C17 82.4(3)
C14 Zr1 C17 54.5(3)
C15 Zr1 C17 53.1(3)
C18 Zr1 C17 31.8(3)
B5 Zr1 C17 132.6(3)
C16 Zr1 C17 30.7(3)
B4 Zr1 C17 169.7(3)
N1 Zr1 B3 114.7(3)
N2 Zr1 B3 79.4(2)
C14 Zr1 B3 110.4(2)
C15 Zr1 B3 137.2(2)
C18 Zr1 B3 110.6(2)
B5 Zr1 B3 63.8(3)
C16 Zr1 B3 161.7(3)
B4 Zr1 B3 38.4(2)
C17 Zr1 B3 136.3(3)
N1 Zr1 C1 134.7(2)
N2 Zr1 C1 130.74(18)
C14 Zr1 C1 55.18(19)
C15 Zr1 C1 77.0(2)
C18 Zr1 C1 77.0(2)
B5 Zr1 C1 36.8(2)
C16 Zr1 C1 106.5(3)
B4 Zr1 C1 63.0(2)
C17 Zr1 C1 106.9(2)
B3 Zr1 C1 60.29(19)
N1 Zr1 C2 146.9(2)
N2 Zr1 C2 96.73(18)
C14 Zr1 C2 75.58(18)
C15 Zr1 C2 105.2(2)
C18 Zr1 C2 79.1(2)
B5 Zr1 C2 59.8(2)
C16 Zr1 C2 126.9(3)
B4 Zr1 C2 60.9(2)
C17 Zr1 C2 109.9(3)
B3 Zr1 C2 35.21(19)
C1 Zr1 C2 34.15(16)
N1' Zr1' N2' 87.1(2)
N1' Zr1' C14' 127.8(2)
N2' Zr1' C14' 128.4(2)
N1' Zr1' C15' 95.3(3)
N2' Zr1' C15' 132.4(3)
C14' Zr1' C15' 33.0(2)
N1' Zr1' C18' 137.2(2)
N2' Zr1' C18' 95.0(2)
C14' Zr1' C18' 33.4(2)
C15' Zr1' C18' 53.1(3)
N1' Zr1' B5' 95.7(2)
N2' Zr1' B5' 139.7(2)
C14' Zr1' B5' 80.1(3)
C15' Zr1' B5' 87.4(3)
C18' Zr1' B5' 108.9(3)
N1' Zr1' C16' 85.7(3)
N2' Zr1' C16' 101.0(3)
C14' Zr1' C16' 54.4(3)
C15' Zr1' C16' 32.5(3)
C18' Zr1' C16' 51.9(3)
B5' Zr1' C16' 119.2(3)
N1' Zr1' B4' 86.8(3)
N2' Zr1' B4' 100.5(2)
C14' Zr1' B4' 116.0(3)
C15' Zr1' B4' 127.1(3)
C18' Zr1' B4' 134.1(2)
B5' Zr1' B4' 40.0(2)
C16' Zr1' B4' 156.8(3)
N1' Zr1' C17' 107.1(3)
N2' Zr1' C17' 81.2(3)
C14' Zr1' C17' 55.0(3)
C15' Zr1' C17' 52.6(3)
C18' Zr1' C17' 32.4(2)
B5' Zr1' C17' 134.7(3)
C16' Zr1' C17' 30.1(3)
B4' Zr1' C17' 166.1(3)
N1' Zr1' B3' 116.7(3)
N2' Zr1' B3' 79.5(2)
C14' Zr1' B3' 107.5(2)
C15' Zr1' B3' 137.3(3)
C18' Zr1' B3' 105.7(2)
B5' Zr1' B3' 63.3(2)
C16' Zr1' B3' 157.6(3)
B4' Zr1' B3' 37.7(3)
C17' Zr1' B3' 130.7(3)
N1' Zr1' C1' 131.8(2)
N2' Zr1' C1' 131.71(18)
C14' Zr1' C1' 54.7(2)
C15' Zr1' C1' 78.6(3)
C18' Zr1' C1' 75.2(2)
B5' Zr1' C1' 36.9(2)
C16' Zr1' C1' 108.1(3)
B4' Zr1' C1' 62.3(2)
C17' Zr1' C1' 106.2(2)
B3' Zr1' C1' 59.19(19)
N1' Zr1' C2' 147.2(2)
N2' Zr1' C2' 98.43(18)
C14' Zr1' C2' 72.6(2)
C15' Zr1' C2' 104.0(2)
C18' Zr1' C2' 74.8(2)
B5' Zr1' C2' 59.6(2)
C16' Zr1' C2' 124.2(3)
B4' Zr1' C2' 60.4(2)
C17' Zr1' C2' 105.7(2)
B3' Zr1' C2' 35.1(2)
C1' Zr1' C2' 33.29(16)
C2' C1' C11' 117.3(5)
C2' C1' B5' 109.0(5)
C11' C1' B5' 120.9(5)
C2' C1' B6' 63.8(4)
C11' C1' B6' 118.2(5)
B5' C1' B6' 114.0(5)
C2' C1' B10' 111.8(5)
C11' C1' B10' 123.1(5)
B5' C1' B10' 63.1(4)
B6' C1' B10' 61.8(4)
C2' C1' Zr1' 74.4(3)
C11' C1' Zr1' 92.7(4)
B5' C1' Zr1' 66.0(3)
B6' C1' Zr1' 135.8(4)
B10' C1' Zr1' 127.8(4)
C11 C1 C2 117.2(5)
C11 C1 B5 123.7(5)
C2 C1 B5 108.0(5)
C11 C1 B10 122.5(5)
C2 C1 B10 110.4(5)
B5 C1 B10 63.7(5)
C11 C1 B6 116.1(5)
C2 C1 B6 63.4(4)
B5 C1 B6 113.1(5)
B10 C1 B6 60.7(5)
C11 C1 Zr1 95.0(3)
C2 C1 Zr1 73.5(3)
B5 C1 Zr1 66.9(3)
B10 C1 Zr1 128.9(4)
B6 C1 Zr1 134.7(4)
C1' C2' B3' 112.7(5)
C1' C2' B7' 111.4(5)
B3' C2' B7' 64.1(4)
C1' C2' B6' 61.7(4)
B3' C2' B6' 114.4(5)
B7' C2' B6' 60.9(4)
C1' C2' Zr1' 72.4(3)
B3' C2' Zr1' 70.2(3)
B7' C2' Zr1' 131.7(4)
B6' C2' Zr1' 131.9(4)
C1 C2 B3 113.8(5)
C1 C2 B7 112.5(5)
B3 C2 B7 63.8(4)
C1 C2 B6 61.9(4)
B3 C2 B6 114.9(5)
B7 C2 B6 61.6(4)
C1 C2 Zr1 72.4(3)
B3 C2 Zr1 71.0(3)
B7 C2 Zr1 132.2(4)
B6 C2 Zr1 132.2(4)
C14' C11' C12' 111.4(7)
C14' C11' C13' 110.0(6)
C12' C11' C13' 108.7(7)
C14' C11' C1' 105.0(5)
C12' C11' C1' 110.1(6)
C13' C11' C1' 111.6(6)
C13 C11 C14 112.9(6)
C13 C11 C12 108.1(6)
C14 C11 C12 108.1(6)
C13 C11 C1 114.9(5)
C14 C11 C1 102.4(5)
C12 C11 C1 110.3(6)
C15 C14 C18 105.8(6)
C15 C14 C11 130.7(8)
C18 C14 C11 122.6(6)
C15 C14 Zr1 75.0(4)
C18 C14 Zr1 74.8(3)
C11 C14 Zr1 107.4(4)
C15' C14' C11' 128.7(8)
C15' C14' C18' 103.7(8)
C11' C14' C18' 126.6(6)
C15' C14' Zr1' 73.9(4)
C11' C14' Zr1' 107.2(4)
C18' C14' Zr1' 74.8(4)
C14 C15 C16 108.9(9)
C14 C15 Zr1 72.9(4)
C16 C15 Zr1 77.3(5)
C14' C15' C16' 109.6(8)
C14' C15' Zr1' 73.2(4)
C16' C15' Zr1' 76.7(5)
C17 C16 C15 110.7(9)
C17 C16 Zr1 75.4(5)
C15 C16 Zr1 70.8(4)
C17' C16' C15' 109.8(8)
C17' C16' Zr1' 76.2(5)
C15' C16' Zr1' 70.8(4)
C16 C17 C18 106.6(8)
C16 C17 Zr1 73.9(5)
C18 C17 Zr1 71.1(4)
C16' C17' C18' 106.9(8)
C16' C17' Zr1' 73.6(5)
C18' C17' Zr1' 70.8(4)
C17 C18 C14 108.0(8)
C17 C18 Zr1 77.1(4)
C14 C18 Zr1 71.0(4)
C17' C18' C14' 110.0(7)
C17' C18' Zr1' 76.9(4)
C14' C18' Zr1' 71.9(4)
C21 C20 N1 113.7(8)
N1' C20' C21' 113.2(7)
C20' C21' C22' 115.9(8)
C20 C21 C22 114.6(7)
N2' C22' C21' 114.1(6)
N2' C22' Li1 45.0(5)
C21' C22' Li1 83.2(6)
N2 C22 C21 113.2(6)
N2 C22 Li1' 45.9(5)
C21 C22 Li1' 79.7(6)
C19' N1' C20' 107.0(7)
C19' N1' Zr1' 128.1(6)
C20' N1' Zr1' 123.4(5)
C19 N1 C20 109.3(7)
C19 N1 Zr1 125.5(6)
C20 N1 Zr1 122.3(5)
C23 N2 C22 107.7(6)
C23 N2 Li1' 113.3(7)
C22 N2 Li1' 102.4(6)
C23 N2 Zr1 117.4(4)
C22 N2 Zr1 122.2(5)
Li1' N2 Zr1 91.4(5)
C22' N2' C23' 108.3(5)
C22' N2' Li1 103.8(7)
C23' N2' Li1 111.3(7)
C22' N2' Zr1' 121.1(5)
C23' N2' Zr1' 116.9(4)
Li1 N2' Zr1' 93.4(5)
C2' B3' B4' 106.9(5)
C2' B3' B8' 105.0(5)
B4' B3' B8' 60.4(5)
C2' B3' B7' 59.7(4)
B4' B3' B7' 109.3(6)
B8' B3' B7' 59.4(5)
C2' B3' Zr1' 74.7(3)
B4' B3' Zr1' 68.1(4)
B8' B3' Zr1' 126.0(5)
B7' B3' Zr1' 131.8(4)
C2 B3 B4 106.0(5)
C2 B3 B8 104.6(5)
B4 B3 B8 61.1(5)
C2 B3 B7 60.0(4)
B4 B3 B7 109.7(6)
B8 B3 B7 59.1(5)
C2 B3 Zr1 73.8(3)
B4 B3 Zr1 67.7(3)
B8 B3 Zr1 126.1(5)
B7 B3 Zr1 131.4(4)
B3 B4 B5 104.8(5)
B3 B4 B8 60.1(5)
B5 B4 B8 105.6(5)
B3 B4 B9 106.1(5)
B5 B4 B9 60.3(5)
B8 B4 B9 58.1(5)
B3 B4 Zr1 73.8(3)
B5 B4 Zr1 69.3(4)
B8 B4 Zr1 131.0(5)
B9 B4 Zr1 127.9(5)
B3' B4' B8' 61.6(5)
B3' B4' B5' 104.9(5)
B8' B4' B5' 106.3(5)
B3' B4' B9' 107.4(6)
B8' B4' B9' 58.9(5)
B5' B4' B9' 59.8(5)
B3' B4' Zr1' 74.1(4)
B8' B4' Zr1' 132.8(5)
B5' B4' Zr1' 68.9(4)
B9' B4' Zr1' 127.3(5)
C1' B5' B9' 104.7(6)
C1' B5' B4' 106.2(5)
B9' B5' B4' 60.4(5)
C1' B5' B10' 59.0(4)
B9' B5' B10' 59.2(4)
B4' B5' B10' 108.4(6)
C1' B5' Zr1' 77.0(3)
B9' B5' Zr1' 130.1(5)
B4' B5' Zr1' 71.1(3)
B10' B5' Zr1' 134.5(4)
C1 B5 B4 107.4(5)
C1 B5 B10 58.8(4)
B4 B5 B10 109.4(6)
C1 B5 B9 105.4(5)
B4 B5 B9 60.7(5)
B10 B5 B9 59.8(5)
C1 B5 Zr1 76.3(3)
B4 B5 Zr1 70.6(3)
B10 B5 Zr1 133.4(5)
B9 B5 Zr1 129.6(5)
C1' B6' C2' 54.4(3)
C1' B6' B7' 103.7(5)
C2' B6' B7' 58.8(4)
C1' B6' B10' 59.1(4)
C2' B6' B10' 102.3(5)
B7' B6' B10' 108.2(6)
C1' B6' B11' 105.4(5)
C2' B6' B11' 105.0(5)
B7' B6' B11' 61.5(5)
B10' B6' B11' 59.8(5)
C1 B6 B10 58.7(4)
C1 B6 B11 105.7(6)
B10 B6 B11 61.0(5)
C1 B6 C2 54.6(3)
B10 B6 C2 102.0(5)
B11 B6 C2 104.0(5)
C1 B6 B7 103.5(5)
B10 B6 B7 108.7(6)
B11 B6 B7 61.1(5)
C2 B6 B7 58.0(4)
C2 B7 B8 102.6(6)
C2 B7 B3 56.2(4)
B8 B7 B3 60.3(5)
C2 B7 B6 60.4(4)
B8 B7 B6 107.0(7)
B3 B7 B6 107.6(5)
C2 B7 B11 104.1(6)
B8 B7 B11 60.0(5)
B3 B7 B11 107.9(6)
B6 B7 B11 58.7(5)
C2' B7' B6' 60.3(4)
C2' B7' B8' 102.9(6)
B6' B7' B8' 107.4(6)
C2' B7' B3' 56.2(4)
B6' B7' B3' 107.3(5)
B8' B7' B3' 60.2(5)
C2' B7' B11' 104.5(5)
B6' B7' B11' 59.4(5)
B8' B7' B11' 59.7(5)
B3' B7' B11' 107.4(6)
B9' B8' B4' 61.1(5)
B9' B8' B7' 108.4(6)
B4' B8' B7' 108.3(6)
B9' B8' B11' 60.3(5)
B4' B8' B11' 110.0(6)
B7' B8' B11' 60.9(5)
B9' B8' B3' 106.4(6)
B4' B8' B3' 58.0(4)
B7' B8' B3' 60.4(5)
B11' B8' B3' 108.5(6)
B9' B8' Li1' 99.5(7)
B4' B8' Li1' 74.1(6)
B7' B8' Li1' 149.3(7)
B11' B8' Li1' 148.6(7)
B3' B8' Li1' 99.9(6)
B9 B8 B7 109.2(6)
B9 B8 B3 107.7(6)
B7 B8 B3 60.6(5)
B9 B8 B11 60.1(5)
B7 B8 B11 61.3(5)
B3 B8 B11 109.1(6)
B9 B8 B4 61.5(5)
B7 B8 B4 109.1(6)
B3 B8 B4 58.8(4)
B11 B8 B4 110.2(6)
B9 B8 Li1 99.1(7)
B7 B8 Li1 148.4(7)
B3 B8 Li1 98.0(5)
B11 B8 Li1 149.5(7)
B4 B8 Li1 72.2(5)
B8' B9' B10' 108.0(6)
B8' B9' B11' 60.7(5)
B10' B9' B11' 59.7(5)
B8' B9' B5' 107.2(6)
B10' B9' B5' 60.6(5)
B11' B9' B5' 108.4(6)
B8' B9' B4' 60.0(5)
B10' B9' B4' 109.1(6)
B11' B9' B4' 109.5(6)
B5' B9' B4' 59.8(5)
B8 B9 B11 60.7(5)
B8 B9 B10 107.5(7)
B11 B9 B10 59.9(5)
B8 B9 B5 106.3(6)
B11 B9 B5 107.7(6)
B10 B9 B5 59.7(5)
B8 B9 B4 60.4(5)
B11 B9 B4 109.8(6)
B10 B9 B4 108.0(6)
B5 B9 B4 59.0(5)
C1' B10' B11' 105.6(5)
C1' B10' B9' 104.7(5)
B11' B10' B9' 60.5(5)
C1' B10' B6' 59.1(4)
B11' B10' B6' 60.1(5)
B9' B10' B6' 108.1(6)
C1' B10' B5' 57.9(4)
B11' B10' B5' 108.6(6)
B9' B10' B5' 60.2(5)
B6' B10' B5' 107.5(5)
C1 B10 B6 60.6(5)
C1 B10 B11 106.3(6)
B6 B10 B11 59.9(5)
C1 B10 B5 57.5(4)
B6 B10 B5 108.1(6)
B11 B10 B5 107.9(6)
C1 B10 B9 104.9(5)
B6 B10 B9 107.6(6)
B11 B10 B9 59.4(5)
B5 B10 B9 60.5(5)
B10' B11' B6' 60.0(5)
B10' B11' B9' 59.8(5)
B6' B11' B9' 107.4(6)
B10' B11' B8' 106.6(6)
B6' B11' B8' 106.8(6)
B9' B11' B8' 59.0(5)
B10' B11' B7' 106.4(6)
B6' B11' B7' 59.1(4)
B9' B11' B7' 106.2(6)
B8' B11' B7' 59.4(5)
B6 B11 B9 108.0(6)
B6 B11 B10 59.1(5)
B9 B11 B10 60.7(5)
B6 B11 B8 107.2(6)
B9 B11 B8 59.2(5)
B10 B11 B8 106.9(6)
B6 B11 B7 60.2(5)
B9 B11 B7 106.4(6)
B10 B11 B7 106.5(6)
B8 B11 B7 58.7(5)
N2' Li1 B8 129.5(7)
N2' Li1 C22' 31.3(3)
B8 Li1 C22' 113.7(6)
N2' Li1 Zr1' 45.1(3)
B8 Li1 Zr1' 169.3(8)
C22' Li1 Zr1' 66.3(4)
N2' Li1 Li1' 145.5(7)
B8 Li1 Li1' 82.1(5)
C22' Li1 Li1' 157.8(7)
Zr1' Li1 Li1' 101.3(5)
N2 Li1' B8' 130.9(9)
N2 Li1' C22 31.7(3)
B8' Li1' C22 114.9(7)
N2 Li1' Zr1 45.8(3)
B8' Li1' Zr1 169.6(8)
C22 Li1' Zr1 67.3(4)
N2 Li1' Li1 143.3(8)
B8' Li1' Li1 80.4(5)
C22 Li1' Li1 161.4(8)
Zr1 Li1' Li1 99.7(6)

loop_
_geom_bond_atom_site_label_1
_geom_bond_atom_site_label_2
_geom_bond_distance
Zr1 N1 2.048(5)
Zr1 N2 2.137(5)
Zr1 C14 2.460(6)
Zr1 C15 2.487(7)
Zr1 C18 2.510(7)
Zr1 B5 2.559(8)
Zr1 C16 2.568(8)
Zr1 B4 2.580(8)
Zr1 C17 2.587(8)
Zr1 B3 2.679(7)
Zr1 C1 2.704(6)
Zr1 C2 2.720(5)
Zr1' N1' 2.045(6)
Zr1' N2' 2.150(5)
Zr1' C14' 2.494(7)
Zr1' C15' 2.504(7)
Zr1' C18' 2.532(7)
Zr1' B5' 2.563(7)
Zr1' C16' 2.580(8)
Zr1' B4' 2.599(8)
Zr1' C17' 2.612(8)
Zr1' B3' 2.695(7)
Zr1' C1' 2.733(6)
Zr1' C2' 2.762(6)
C1' C2' 1.574(7)
C1' C11' 1.596(8)
C1' B5' 1.684(9)
C1' B6' 1.704(10)
C1' B10' 1.705(10)
C1 C11 1.575(8)
C1 C2 1.593(8)
C1 B5 1.668(10)
C1 B10 1.692(10)
C1 B6 1.724(9)
C2' B3' 1.645(9)
C2' B7' 1.710(9)
C2' B6' 1.736(9)
C2 B3 1.633(9)
C2 B7 1.703(9)
C2 B6 1.747(9)
C11' C14' 1.443(11)
C11' C12' 1.522(9)
C11' C13' 1.554(10)
C11 C13 1.506(10)
C11 C14 1.507(9)
C11 C12 1.539(9)
C14 C15 1.367(10)
C14 C18 1.462(10)
C14' C15' 1.418(10)
C14' C18' 1.444(11)
C15 C16 1.390(12)
C15' C16' 1.425(12)
C16 C17 1.367(13)
C16' C17' 1.349(11)
C17 C18 1.398(11)
C17' C18' 1.436(11)
C19' N1' 1.432(10)
C19 N1 1.396(12)
C20 C21 1.467(13)
C20 N1 1.483(10)
C20' N1' 1.472(10)
C20' C21' 1.481(12)
C21' C22' 1.515(11)
C21 C22 1.528(12)
C22' N2' 1.478(9)
C22' Li1 2.765(17)
C22 N2 1.482(8)
C22 Li1' 2.757(16)
C23 N2 1.473(9)
C23' N2' 1.481(8)
N2 Li1' 2.027(15)
N2' Li1 2.012(15)
B3' B4' 1.715(12)
B3' B8' 1.778(12)
B3' B7' 1.782(11)
B3 B4 1.734(11)
B3 B8 1.758(11)
B3 B7 1.763(10)
B4 B5 1.761(11)
B4 B8 1.774(11)
B4 B9 1.793(11)
B4' B8' 1.757(12)
B4' B5' 1.765(11)
B4' B9' 1.777(11)
B5' B9' 1.765(12)
B5' B10' 1.773(11)
B5 B10 1.773(11)
B5 B9 1.785(12)
B6' B7' 1.747(10)
B6' B10' 1.751(11)
B6' B11' 1.753(12)
B6 B10 1.725(13)
B6 B11 1.740(12)
B6 B7 1.767(11)
B7 B8 1.737(13)
B7 B11 1.782(13)
B7' B8' 1.763(13)
B7' B11' 1.790(13)
B8' B9' 1.738(14)
B8' B11' 1.769(11)
B8' Li1' 2.396(18)
B8 B9 1.733(14)
B8 B11 1.760(11)
B8 Li1 2.379(17)
B9' B10' 1.747(11)
B9' B11' 1.761(13)
B9 B11 1.750(13)
B9 B10 1.773(12)
B10' B11' 1.747(12)
B10 B11 1.759(12)
Li1 Li1' 3.23(2)

loop_
_platon_squeeze_void_nr
_platon_squeeze_void_average_x
_platon_squeeze_void_average_y
_platon_squeeze_void_average_z
_platon_squeeze_void_volume
_platon_squeeze_void_count_electrons
1 0.274 0.104 0.208 8.8 -0.1
2 0.726 0.104 0.292 8.8 -0.1
3 0.292 0.153 0.750 7.2 -0.3
4 0.708 0.153 0.750 7.1 -0.1
5 0.208 0.347 0.250 7.1 -0.2
6 0.792 0.347 0.250 7.1 -0.3
7 0.226 0.396 0.792 8.8 0.0
8 0.774 0.396 0.708 8.8 -0.6
9 0.226 0.604 0.292 8.8 -0.1
10 0.774 0.604 0.208 8.8 -0.1
11 0.208 0.653 0.750 7.1 -0.1
12 0.792 0.653 0.750 7.2 -0.3
13 0.292 0.847 0.250 7.1 -0.3
14 0.708 0.847 0.250 7.1 -0.2
15 0.274 0.896 0.708 8.8 -0.6
16 0.726 0.896 0.792 8.8 0.0
